data_7117749
loop_
_publ_author_name
'Sajesh P. Thomas'
'R. Sathishkumar'
'T. N. Guru Row'

_publ_section_title
;
 Organic alloys of room temperature liquids thiophenol and selenophenol
;
_journal_name_full Chem.Commun.
_journal_page_first 14255
_journal_paper_doi 10.1039/C5cc03322E
_journal_volume 51
_journal_year 2015
_chemical_compound_source 'see text'
_chemical_formula_moiety '(C6 H6 S)0.95, (C6 H6 Se)0.05'
_chemical_formula_sum 'C6 H6 S0.95 Se0.05'
_chemical_formula_weight 112.52
_chemical_name_common 'thiophenol-selenophenol alloy'
_space_group_IT_number 60
_symmetry_cell_setting orthorhombic
_symmetry_Int_Tables_number 60
_symmetry_space_group_name_Hall '-P 2n 2ab'
_symmetry_space_group_name_H-M 'P b c n'
_atom_sites_solution_hydrogens geom
_atom_sites_solution_primary direct
_atom_sites_solution_secondary difmap
_audit_update_record
;
2015-08-10 deposited with the CCDC.
2015-08-11 downloaded from the CCDC.
;
_cell_angle_alpha 90.00
_cell_angle_beta 90.00
_cell_angle_gamma 90.00
_cell_formula_units_Z 8
_cell_length_a 13.8535(14)
_cell_length_b 11.4448(13)
_cell_length_c 7.1913(7)
_cell_measurement_reflns_used 3699
_cell_measurement_temperature 90(2)
_cell_measurement_theta_max 26
_cell_measurement_theta_min 2.3
_cell_volume 1140.2(2)
_computing_cell_refinement 'SET4 (de Boer & Duisenberg, 1984)'
_computing_data_collection 'Locally modified CAD4 Software (Enraf-Nonius, 1989)'
_computing_data_reduction 'HELENA (Spek, 1997)'
_computing_publication_material 'PLATON (Spek, 2003)'
_computing_structure_refinement 'SHELXL-97 (Sheldrick, 1997)'
_diffrn_ambient_temperature 90(2)
_diffrn_measured_fraction_theta_full 0.998
_diffrn_measured_fraction_theta_max 0.998
_diffrn_measurement_device_type 'Oxford Xcalibur,Eos(Nova) CCD detector'
_diffrn_measurement_method '\w scans'
_diffrn_radiation_monochromator graphite
_diffrn_radiation_probe x-ray
_diffrn_radiation_source 'Enhance (Mo) X-ray Source'
_diffrn_radiation_type MoK\a
_diffrn_radiation_wavelength 0.71073
_diffrn_reflns_av_R_equivalents 0.0535
_diffrn_reflns_av_sigmaI/netI 0.0583
_diffrn_reflns_limit_h_max 17
_diffrn_reflns_limit_h_min -15
_diffrn_reflns_limit_k_max 12
_diffrn_reflns_limit_k_min -14
_diffrn_reflns_limit_l_max 8
_diffrn_reflns_limit_l_min -7
_diffrn_reflns_number 3699
_diffrn_reflns_theta_full 26.00
_diffrn_reflns_theta_max 26.00
_diffrn_reflns_theta_min 2.31
_exptl_absorpt_coefficient_mu 0.725
_exptl_absorpt_correction_T_max 0.8118
_exptl_absorpt_correction_T_min 0.8118
_exptl_absorpt_correction_type multi-scan
_exptl_absorpt_process_details 'CrysAlis RED (Oxford Diffraction,2009)'
_exptl_crystal_colour 'pale yellow'
_exptl_crystal_density_diffrn 1.311
_exptl_crystal_density_method 'not measured'
_exptl_crystal_description block
_exptl_crystal_F_000 471
_exptl_crystal_size_max 0.30
_exptl_crystal_size_mid 0.30
_exptl_crystal_size_min 0.30
_refine_diff_density_max 0.343
_refine_diff_density_min -0.382
_refine_diff_density_rms 0.078
_refine_ls_extinction_method none
_refine_ls_goodness_of_fit_ref 1.227
_refine_ls_hydrogen_treatment mixed
_refine_ls_matrix_type full
_refine_ls_number_parameters 70
_refine_ls_number_reflns 1125
_refine_ls_number_restraints 1
_refine_ls_restrained_S_all 1.226
_refine_ls_R_factor_all 0.0784
_refine_ls_R_factor_gt 0.0625
_refine_ls_shift/su_max 0.002
_refine_ls_shift/su_mean 0.000
_refine_ls_structure_factor_coef Fsqd
_refine_ls_weighting_details 'calc w=1/[\s^2^(Fo^2^)+(0.0000P)^2^+3.7967P] where P=(Fo^2^+2Fc^2^)/3'
_refine_ls_weighting_scheme calc
_refine_ls_wR_factor_gt 0.1483
_refine_ls_wR_factor_ref 0.1528
_reflns_number_gt 903
_reflns_number_total 1125
_reflns_threshold_expression >2\s(I)
_cod_data_source_file c5cc03322e2.cif
_cod_data_source_block sse1
_cod_database_code 7117749

loop_
_symmetry_equiv_pos_site_id
_symmetry_equiv_pos_as_xyz
1 x,y,z
2 1/2-x,1/2-y,1/2+z
3 1/2+x,1/2-y,-z
4 -x,y,1/2-z
5 -x,-y,-z
6 1/2+x,1/2+y,1/2-z
7 1/2-x,1/2+y,z
8 x,-y,1/2+z

loop_
_atom_site_label
_atom_site_type_symbol
_atom_site_fract_x
_atom_site_fract_y
_atom_site_fract_z
_atom_site_U_iso_or_equiv
_atom_site_adp_type
_atom_site_occupancy
_atom_site_symmetry_multiplicity
_atom_site_calc_flag
_atom_site_refinement_flags
_atom_site_disorder_assembly
_atom_site_disorder_group
C1 C 0.2714(3) 0.1198(3) 0.4436(5) 0.0204(8) Uani 1 1 d . . .
C5 C 0.1226(3) 0.0565(4) 0.5757(6) 0.0282(10) Uani 1 1 d . . .
H5 H 0.0876 0.0013 0.6427 0.034 Uiso 1 1 calc R . .
C2 C 0.2260(3) 0.2197(3) 0.3793(6) 0.0261(9) Uani 1 1 d . . .
H2 H 0.2611 0.2759 0.3152 0.031 Uiso 1 1 calc R . .
C3 C 0.1287(3) 0.2358(4) 0.4100(7) 0.0338(11) Uani 1 1 d . . .
H3 H 0.0979 0.3015 0.3623 0.041 Uiso 1 1 calc R . .
C4 C 0.0767(3) 0.1549(4) 0.5114(7) 0.0325(11) Uani 1 1 d . . .
H4 H 0.0115 0.1669 0.5358 0.039 Uiso 1 1 calc R . .
C6 C 0.2194(3) 0.0379(3) 0.5431(5) 0.0228(9) Uani 1 1 d . . .
H6 H 0.2495 -0.0292 0.5875 0.027 Uiso 1 1 calc R . .
S1 S 0.3968(2) 0.09476(16) 0.4012(6) 0.0302(5) Uani 0.95 1 d P . .
Se1 Se 0.393(2) 0.120(2) 0.395(5) 0.0302(5) Uani 0.05 1 d PD . .
H1 H 0.412(3) 0.023(3) 0.518(6) 0.036 Uiso 1 1 d D . .

loop_
_atom_site_aniso_label
_atom_site_aniso_U_11
_atom_site_aniso_U_22
_atom_site_aniso_U_33
_atom_site_aniso_U_23
_atom_site_aniso_U_13
_atom_site_aniso_U_12
C1 0.0220(18) 0.027(2) 0.0125(18) -0.0040(15) -0.0029(15) -0.0022(15)
C5 0.032(2) 0.031(2) 0.022(2) -0.0057(18) 0.0084(18) -0.0120(17)
C2 0.036(2) 0.021(2) 0.022(2) -0.0004(17) 0.0006(18) -0.0048(17)
C3 0.041(2) 0.023(2) 0.037(3) -0.006(2) -0.009(2) 0.0105(18)
C4 0.019(2) 0.037(3) 0.041(3) -0.015(2) 0.0005(19) -0.0004(18)
C6 0.030(2) 0.0194(19) 0.019(2) -0.0013(16) -0.0036(16) -0.0033(16)
S1 0.0199(6) 0.0310(13) 0.0396(7) -0.0012(12) 0.0024(5) -0.0010(10)
Se1 0.0199(6) 0.0310(13) 0.0396(7) -0.0012(12) 0.0024(5) -0.0010(10)

loop_
_atom_type_symbol
_atom_type_description
_atom_type_scat_dispersion_real
_atom_type_scat_dispersion_imag
_atom_type_scat_source
C C 0.0033 0.0016 ' International Tables Vol C Tables 4.2.6.8 and 6.1.1.4'
H H 0.0000 0.0000 ' International Tables Vol C Tables 4.2.6.8 and 6.1.1.4'
S S 0.1246 0.1234 ' International Tables Vol C Tables 4.2.6.8 and 6.1.1.4'

loop_
_geom_angle_atom_site_label_1
_geom_angle_atom_site_label_2
_geom_angle_atom_site_label_3
_geom_angle
_geom_angle_site_symmetry_1
_geom_angle_site_symmetry_3
C6 C1 C2 119.7(4) . .
C6 C1 Se1 128.1(9) . .
C2 C1 Se1 112.1(9) . .
C6 C1 S1 119.1(3) . .
C2 C1 S1 121.2(3) . .
Se1 C1 S1 9.5(8) . .
C4 C5 C6 121.3(4) . .
C4 C5 H5 119.3 . .
C6 C5 H5 119.3 . .
C3 C2 C1 120.2(4) . .
C3 C2 H2 119.9 . .
C1 C2 H2 119.9 . .
C2 C3 C4 120.3(4) . .
C2 C3 H3 119.9 . .
C4 C3 H3 119.9 . .
C5 C4 C3 119.1(4) . .
C5 C4 H4 120.4 . .
C3 C4 H4 120.4 . .
C5 C6 C1 119.4(4) . .
C5 C6 H6 120.3 . .
C1 C6 H6 120.3 . .
C1 S1 H1 99(2) . .
C1 Se1 H1 93(2) . .

loop_
_geom_bond_atom_site_label_1
_geom_bond_atom_site_label_2
_geom_bond_distance
_geom_bond_site_symmetry_2
C1 C6 1.382(5) .
C1 C2 1.384(6) .
C1 Se1 1.73(3) .
C1 S1 1.787(5) .
C5 C4 1.373(6) .
C5 C6 1.379(6) .
C5 H5 0.9300 .
C2 C3 1.378(6) .
C2 H2 0.9300 .
C3 C4 1.382(7) .
C3 H3 0.9300 .
C4 H4 0.9300 .
C6 H6 0.9300 .
S1 H1 1.19(3) .
Se1 H1 1.441(19) .

loop_
_geom_torsion_atom_site_label_1
_geom_torsion_atom_site_label_2
_geom_torsion_atom_site_label_3
_geom_torsion_atom_site_label_4
_geom_torsion
_geom_torsion_site_symmetry_1
_geom_torsion_site_symmetry_2
_geom_torsion_site_symmetry_3
_geom_torsion_site_symmetry_4
C6 C1 C2 C3 -1.7(6) . . . .
Se1 C1 C2 C3 -178.4(13) . . . .
S1 C1 C2 C3 178.5(4) . . . .
C1 C2 C3 C4 2.6(7) . . . .
C6 C5 C4 C3 0.8(6) . . . .
C2 C3 C4 C5 -2.1(7) . . . .
C4 C5 C6 C1 0.0(6) . . . .
C2 C1 C6 C5 0.4(6) . . . .
Se1 C1 C6 C5 176.5(15) . . . .
S1 C1 C6 C5 -179.8(3) . . . .
